data_4333531
loop_
_publ_author_name
'Mark Franks'
'Anastasia Gadzhieva'
'Laura Ghandhi'
'David Murrell'
'Alexander J. Blake'
'E. Stephen Davies'
'William Lewis'
'Fabrizio Moro'
'Jonathan McMaster'
'Martin Schr\"oder'

_publ_contact_author_address
;
  School of Chemistry
  The University of Nottingham
  University Park
  Nottingham  NG7 2RD
  England UK
;
_publ_contact_author_email j.mcmaster@nottingham.ac.uk
_publ_contact_author_fax '0115 951 3563'
_publ_contact_author_name 'Dr Jonathan McMaster'
_publ_contact_author_phone '0115 951 3498'
_publ_section_title
;
 Five Coordinate M(II)-Diphenolate [M = Zn(II), Ni(II), and Cu(II)] Schiff
 Base Complexes Exhibiting Metal- and Ligand-Based Redox Chemistry
;
_journal_name_full 'Inorganic Chemistry'
_journal_page_first 660
_journal_page_last 670
_journal_paper_doi 10.1021/ic301731w
_journal_volume 52
_journal_year 2013
_chemical_formula_moiety 'C36 H55 N3 Ni O2, 0.5(C H2 Cl2)'
_chemical_formula_sum 'C36.5 H56 Cl N3 Ni O2'
_chemical_formula_weight 663.00
_chemical_name_systematic
; 
 ? 
;
_space_group_IT_number 68
_symmetry_cell_setting orthorhombic
_symmetry_space_group_name_Hall '-C 2a 2ac'
_symmetry_space_group_name_H-M 'C c c a :2'
_atom_sites_solution_hydrogens geom
_atom_sites_solution_primary direct
_atom_sites_solution_secondary difmap
_audit_creation_method 'enCIFer editing of SHELXL97 CIF output'
_audit_update_record
;
Collection: DBIMNI #7652
Collection strategy: HEMISPHERE, ??s frames, 0.3 degree \w scans.
Collected by: AJB
Processed by: AJB
Structure Solution by: MF (02/08/2010)
Structure Refinement by: MF (02/08/2010)
CIF checked (AJB/WL only): AJB (14/9/2010)
;
_cell_angle_alpha 90.00
_cell_angle_beta 90.00
_cell_angle_gamma 90.00
_cell_formula_units_Z 8
_cell_length_a 20.265(3)
_cell_length_b 27.289(5)
_cell_length_c 13.671(2)
_cell_measurement_reflns_used 7914
_cell_measurement_temperature 150(2)
_cell_measurement_theta_max 27.38
_cell_measurement_theta_min 2.504
_cell_volume 7560(2)
_computing_cell_refinement 'Bruker SAINT version 6.36A (Bruker, 2002)'
_computing_data_collection 'Bruker SMART version 5.625 (Bruker, 2001)'
_computing_data_reduction 'Bruker SAINT; SHELXTL (Sheldrick, 2008)'
_computing_molecular_graphics ' ?'
_computing_publication_material 'enCIFer (Allen et al., 2004); PLATON (Spek, 2009)'
_computing_structure_refinement 'SHELXL97 (Sheldrick, 2008)'
_computing_structure_solution 'SHELXS97 (Sheldrick, 2008)'
_diffrn_ambient_temperature 150(2)
_diffrn_detector_area_resol_mean 8.366
_diffrn_measured_fraction_theta_full 0.998
_diffrn_measured_fraction_theta_max 0.997
_diffrn_measurement_device_type 'Bruker SMART APEX CCD area detector'
_diffrn_measurement_method \w
_diffrn_radiation_monochromator graphite
_diffrn_radiation_source 'sealed tube'
_diffrn_radiation_type MoK\a
_diffrn_radiation_wavelength 0.71073
_diffrn_reflns_av_R_equivalents 0.025
_diffrn_reflns_av_sigmaI/netI 0.020
_diffrn_reflns_limit_h_max 26
_diffrn_reflns_limit_h_min -20
_diffrn_reflns_limit_k_max 29
_diffrn_reflns_limit_k_min -35
_diffrn_reflns_limit_l_max 17
_diffrn_reflns_limit_l_min -17
_diffrn_reflns_number 22558
_diffrn_reflns_theta_full 27.50
_diffrn_reflns_theta_max 27.55
_diffrn_reflns_theta_min 2.50
_diffrn_standards_decay_% 0
_diffrn_standards_number 0
_exptl_absorpt_coefficient_mu 0.617
_exptl_absorpt_correction_T_max 0.746
_exptl_absorpt_correction_T_min 0.667
_exptl_absorpt_correction_type multi-scan
_exptl_absorpt_process_details '(SADABS 2007/2; Sheldrick, 2007)'
_exptl_crystal_colour yellow-green
_exptl_crystal_density_diffrn 1.165
_exptl_crystal_description column
_exptl_crystal_F_000 2856
_exptl_crystal_size_max 0.88
_exptl_crystal_size_mid 0.16
_exptl_crystal_size_min 0.10
_platon_squeeze_details
;
The electron count in the region of the diffuse solvent was 212 for
the unit cell, assigned as half a molecule of CH2Cl2 per asymmetric unit. 
The associated volume was 986 Angstrom**3 per unit cell.
;
_refine_diff_density_max 0.53
_refine_diff_density_min -0.27
_refine_diff_density_rms 0.06
_refine_ls_extinction_method none
_refine_ls_goodness_of_fit_ref 1.06
_refine_ls_hydrogen_treatment constr
_refine_ls_matrix_type full
_refine_ls_number_parameters 213
_refine_ls_number_reflns 4358
_refine_ls_number_restraints 46
_refine_ls_restrained_S_all 1.09
_refine_ls_R_factor_all 0.0516
_refine_ls_R_factor_gt 0.0435
_refine_ls_shift/su_max 0.000
_refine_ls_shift/su_mean 0.000
_refine_ls_structure_factor_coef Fsqd
_refine_ls_weighting_details 'calc w=1/[\s^2^(Fo^2^)+(0.078P)^2^+4.204P] where P=(Fo^2^+2Fc^2^)/3'
_refine_ls_weighting_scheme calc
_refine_ls_wR_factor_gt 0.125
_refine_ls_wR_factor_ref 0.130
_reflns_number_gt 3544
_reflns_number_total 4358
_reflns_threshold_expression >2sigma(I)
_cod_data_source_file ic301731w_si_002_1.cif
_cod_data_source_block dbimni
_cod_original_sg_symbol_H-M 'C c c a'
_cod_database_code 4333531

loop_
_symmetry_equiv_pos_as_xyz
'x, y, z'
'-x+1/2, -y, z'
'x+1/2, -y, -z+1/2'
'-x, y, -z+1/2'
'x+1/2, y+1/2, z'
'-x+1, -y+1/2, z'
'x+1, -y+1/2, -z+1/2'
'-x+1/2, y+1/2, -z+1/2'
'-x, -y, -z'
'x-1/2, y, -z'
'-x-1/2, y, z-1/2'
'x, -y, z-1/2'
'-x+1/2, -y+1/2, -z'
'x, y+1/2, -z'
'-x, y+1/2, z-1/2'
'x+1/2, -y+1/2, z-1/2'

loop_
_atom_site_label
_atom_site_type_symbol
_atom_site_fract_x
_atom_site_fract_y
_atom_site_fract_z
_atom_site_U_iso_or_equiv
_atom_site_adp_type
_atom_site_occupancy
_atom_site_symmetry_multiplicity
_atom_site_calc_flag
_atom_site_refinement_flags
_atom_site_disorder_assembly
_atom_site_disorder_group
Ni1 Ni 0.2500 0.0000 0.23323(2) 0.03200(13) Uani 1 2 d S . .
O1 O 0.28500(6) -0.06551(5) 0.19741(10) 0.0357(3) Uani 1 1 d . . .
N1 N 0.34303(7) 0.02619(6) 0.23402(11) 0.0347(3) Uani 1 1 d . A .
N3 N 0.2500 0.0000 0.3833(2) 0.0672(9) Uani 1 2 d SU . .
C1 C 0.39412(9) 0.00337(7) 0.20245(15) 0.0341(4) Uani 1 1 d . . .
H1 H 0.4340 0.0200 0.2072 0.041 Uiso 1 1 calc R . .
C5 C 0.39685(8) -0.04487(7) 0.16064(12) 0.0307(4) Uani 1 1 d . . .
C6 C 0.45855(8) -0.05950(7) 0.12278(13) 0.0333(4) Uani 1 1 d . . .
H6 H 0.4932 -0.0371 0.1228 0.040 Uiso 1 1 calc R . .
C7 C 0.46918(8) -0.10561(7) 0.08590(13) 0.0339(4) Uani 1 1 d . . .
C8 C 0.41542(9) -0.13841(7) 0.08991(14) 0.0366(4) Uani 1 1 d . . .
H8 H 0.4218 -0.1699 0.0656 0.044 Uiso 1 1 calc R . .
C9 C 0.35402(8) -0.12706(6) 0.12742(13) 0.0344(4) Uani 1 1 d . . .
C10 C 0.34262(8) -0.07824(6) 0.16331(13) 0.0312(4) Uani 1 1 d . . .
C17 C 0.53510(9) -0.12197(7) 0.04184(16) 0.0402(4) Uani 1 1 d . . .
C18 C 0.52658(13) -0.12771(12) -0.0683(2) 0.0702(8) Uani 1 1 d . . .
H18B H 0.4918 -0.1507 -0.0813 0.105 Uiso 1 1 calc R . .
H18A H 0.5670 -0.1395 -0.0964 0.105 Uiso 1 1 calc R . .
H18C H 0.5157 -0.0966 -0.0966 0.105 Uiso 1 1 calc R . .
C19 C 0.58913(11) -0.08314(11) 0.0566(2) 0.0688(8) Uani 1 1 d . . .
H19A H 0.5754 -0.0528 0.0273 0.103 Uiso 1 1 calc R . .
H19B H 0.6293 -0.0941 0.0264 0.103 Uiso 1 1 calc R . .
H19C H 0.5964 -0.0783 0.1253 0.103 Uiso 1 1 calc R . .
C20 C 0.55738(14) -0.16959(11) 0.0876(3) 0.0871(10) Uani 1 1 d . . .
H20A H 0.5258 -0.1948 0.0734 0.131 Uiso 1 1 calc R . .
H20C H 0.5609 -0.1655 0.1572 0.131 Uiso 1 1 calc R . .
H20B H 0.5996 -0.1787 0.0614 0.131 Uiso 1 1 calc R . .
C21 C 0.29882(9) -0.16595(7) 0.13331(17) 0.0445(5) Uani 1 1 d . . .
C22 C 0.32037(12) -0.21534(8) 0.0901(2) 0.0627(7) Uani 1 1 d . . .
H22A H 0.2847 -0.2384 0.0952 0.094 Uiso 1 1 calc R . .
H22B H 0.3579 -0.2275 0.1255 0.094 Uiso 1 1 calc R . .
H22C H 0.3320 -0.2111 0.0225 0.094 Uiso 1 1 calc R . .
C23 C 0.23773(10) -0.14919(8) 0.0750(2) 0.0499(6) Uani 1 1 d . . .
H23B H 0.2039 -0.1737 0.0794 0.075 Uiso 1 1 calc R . .
H23A H 0.2496 -0.1445 0.0077 0.075 Uiso 1 1 calc R . .
H23C H 0.2216 -0.1189 0.1016 0.075 Uiso 1 1 calc R . .
C24 C 0.28084(11) -0.17421(9) 0.2404(2) 0.0566(6) Uani 1 1 d . . .
H24B H 0.2465 -0.1984 0.2448 0.085 Uiso 1 1 calc R . .
H24C H 0.2657 -0.1440 0.2685 0.085 Uiso 1 1 calc R . .
H24A H 0.3190 -0.1855 0.2754 0.085 Uiso 1 1 calc R . .
C3 C 0.35331(10) 0.07231(9) 0.28687(17) 0.0478(5) Uani 1 1 d U . .
H3AB H 0.3414 0.0989 0.2433 0.057 Uiso 0.490(8) 1 calc PR A 1
H3AA H 0.4002 0.0754 0.3001 0.057 Uiso 0.490(8) 1 calc PR A 1
H3BD H 0.3216 0.0969 0.2665 0.057 Uiso 0.510(8) 1 calc PR A 2
H3BC H 0.3975 0.0848 0.2762 0.057 Uiso 0.510(8) 1 calc PR A 2
C33 C 0.3168(3) 0.0800(2) 0.3826(3) 0.0473(12) Uani 0.490(8) 1 d PU A 1
H33A H 0.3437 0.0994 0.4266 0.057 Uiso 0.490(8) 1 calc PR A 1
H33B H 0.2761 0.0977 0.3705 0.057 Uiso 0.490(8) 1 calc PR A 1
C35 C 0.3016(4) 0.0319(3) 0.4287(4) 0.0510(13) Uani 0.490(8) 1 d PU A 1
H35B H 0.2884 0.0382 0.4958 0.061 Uiso 0.490(8) 1 calc PR A 1
H35A H 0.3422 0.0132 0.4313 0.061 Uiso 0.490(8) 1 calc PR A 1
C33A C 0.3427(3) 0.0578(2) 0.3971(3) 0.0480(12) Uani 0.510(8) 1 d PU A 2
H33D H 0.3748 0.0328 0.4138 0.058 Uiso 0.510(8) 1 calc PR A 2
H33C H 0.3523 0.0863 0.4371 0.058 Uiso 0.510(8) 1 calc PR A 2
C35A C 0.2742(4) 0.0389(3) 0.4254(4) 0.0531(13) Uani 0.510(8) 1 d PU A 2
H35D H 0.2748 0.0326 0.4952 0.064 Uiso 0.510(8) 1 calc PR A 2
H35C H 0.2432 0.0654 0.4145 0.064 Uiso 0.510(8) 1 calc PR A 2

loop_
_atom_site_aniso_label
_atom_site_aniso_U_11
_atom_site_aniso_U_22
_atom_site_aniso_U_33
_atom_site_aniso_U_23
_atom_site_aniso_U_13
_atom_site_aniso_U_12
Ni1 0.02094(18) 0.0527(2) 0.0224(2) 0.000 0.000 -0.00153(12)
O1 0.0225(6) 0.0474(7) 0.0370(7) 0.0102(5) 0.0017(5) -0.0025(5)
N1 0.0245(7) 0.0498(9) 0.0297(8) -0.0053(6) -0.0026(6) -0.0012(6)
N3 0.0632(18) 0.112(2) 0.0261(13) 0.000 0.000 -0.0336(15)
C1 0.0223(8) 0.0480(10) 0.0321(9) 0.0017(7) -0.0026(7) -0.0051(7)
C5 0.0226(7) 0.0411(9) 0.0285(8) 0.0056(7) -0.0022(6) -0.0005(6)
C6 0.0237(8) 0.0429(9) 0.0333(9) 0.0032(7) -0.0013(7) -0.0031(6)
C7 0.0246(8) 0.0440(9) 0.0333(9) 0.0033(7) -0.0043(7) 0.0016(7)
C8 0.0321(9) 0.0378(9) 0.0397(10) 0.0064(7) -0.0093(7) 0.0021(7)
C9 0.0286(8) 0.0382(9) 0.0365(9) 0.0144(7) -0.0079(7) -0.0025(7)
C10 0.0240(8) 0.0420(9) 0.0276(8) 0.0124(7) -0.0048(6) -0.0007(6)
C17 0.0280(9) 0.0470(10) 0.0454(11) -0.0042(8) -0.0003(8) 0.0026(7)
C18 0.0480(13) 0.105(2) 0.0581(16) -0.0233(15) 0.0037(11) 0.0029(14)
C19 0.0282(10) 0.0926(19) 0.0855(19) -0.0401(16) 0.0092(11) -0.0047(11)
C20 0.0503(15) 0.086(2) 0.125(3) 0.0335(19) 0.0172(16) 0.0343(14)
C21 0.0304(9) 0.0377(9) 0.0654(14) 0.0201(9) -0.0083(9) -0.0052(7)
C22 0.0486(13) 0.0378(11) 0.102(2) 0.0132(12) -0.0088(13) -0.0076(9)
C23 0.0345(10) 0.0457(11) 0.0695(16) 0.0184(10) -0.0166(10) -0.0120(8)
C24 0.0382(11) 0.0582(13) 0.0733(16) 0.0387(12) -0.0041(10) -0.0047(10)
C3 0.0290(9) 0.0659(13) 0.0483(11) -0.0229(10) -0.0060(8) -0.0015(8)
C33 0.042(2) 0.061(2) 0.039(2) -0.0187(17) -0.0128(17) 0.009(2)
C35 0.046(3) 0.080(3) 0.0268(19) -0.0092(19) -0.013(2) -0.002(2)
C33A 0.039(2) 0.069(3) 0.0360(19) -0.0218(18) -0.0111(16) 0.007(2)
C35A 0.048(3) 0.083(3) 0.0275(19) -0.0117(19) 0.001(2) -0.005(2)

loop_
_atom_type_symbol
_atom_type_description
_atom_type_scat_dispersion_real
_atom_type_scat_dispersion_imag
_atom_type_scat_source
C C 0.0033 0.0016 'International Tables Vol C Tables 4.2.6.8 and 6.1.1.4'
H H 0.0000 0.0000 'International Tables Vol C Tables 4.2.6.8 and 6.1.1.4'
N N 0.0061 0.0033 'International Tables Vol C Tables 4.2.6.8 and 6.1.1.4'
O O 0.0106 0.0060 'International Tables Vol C Tables 4.2.6.8 and 6.1.1.4'
Ni Ni 0.3393 1.1124 'International Tables Vol C Tables 4.2.6.8 and 6.1.1.4'
Cl Cl 0.1484 0.1585 'International Tables Vol C Tables 4.2.6.8 and 6.1.1.4'

loop_
_geom_angle_atom_site_label_1
_geom_angle_atom_site_label_2
_geom_angle_atom_site_label_3
_geom_angle
_geom_angle_site_symmetry_3
O1 Ni1 O1 151.43(8) 2
O1 Ni1 N1 89.22(6) .
O1 Ni1 N1 90.93(6) 2
N1 Ni1 N1 179.38(9) 2
O1 Ni1 N3 104.29(4) .
N1 Ni1 N3 89.69(4) .
C10 O1 Ni1 130.40(11) .
C1 N1 C3 117.89(16) .
C1 N1 Ni1 125.51(13) .
C3 N1 Ni1 116.09(12) .
C35A N3 C35A 127.6(6) 2
C35A N3 C35 123.7(3) 2
C35 N3 C35 131.0(5) 2
C35A N3 Ni1 116.2(3) .
C35 N3 Ni1 114.5(3) .
N1 C1 C5 127.57(17) .
N1 C1 H1 116.2 .
C5 C1 H1 116.2 .
C6 C5 C10 120.74(17) .
C6 C5 C1 116.07(15) .
C10 C5 C1 123.01(16) .
C7 C6 C5 122.22(16) .
C7 C6 H6 118.9 .
C5 C6 H6 118.9 .
C6 C7 C8 116.49(16) .
C6 C7 C17 123.26(16) .
C8 C7 C17 120.25(17) .
C9 C8 C7 124.60(18) .
C9 C8 H8 117.7 .
C7 C8 H8 117.7 .
C8 C9 C10 118.63(16) .
C8 C9 C21 121.20(17) .
C10 C9 C21 120.16(16) .
O1 C10 C5 121.89(17) .
O1 C10 C9 120.83(15) .
C5 C10 C9 117.28(15) .
C20 C17 C18 110.8(2) .
C20 C17 C7 110.37(18) .
C18 C17 C7 108.65(16) .
C20 C17 C19 109.0(2) .
C18 C17 C19 106.3(2) .
C7 C17 C19 111.64(16) .
C17 C18 H18B 109.5 .
C17 C18 H18A 109.5 .
H18B C18 H18A 109.5 .
C17 C18 H18C 109.5 .
H18B C18 H18C 109.5 .
H18A C18 H18C 109.5 .
C17 C19 H19A 109.5 .
C17 C19 H19B 109.5 .
H19A C19 H19B 109.5 .
C17 C19 H19C 109.5 .
H19A C19 H19C 109.5 .
H19B C19 H19C 109.5 .
C17 C20 H20A 109.5 .
C17 C20 H20C 109.5 .
H20A C20 H20C 109.5 .
C17 C20 H20B 109.5 .
H20A C20 H20B 109.5 .
H20C C20 H20B 109.5 .
C24 C21 C22 107.92(19) .
C24 C21 C23 110.38(18) .
C22 C21 C23 106.9(2) .
C24 C21 C9 108.94(18) .
C22 C21 C9 112.16(17) .
C23 C21 C9 110.54(15) .
C21 C22 H22A 109.5 .
C21 C22 H22B 109.5 .
H22A C22 H22B 109.5 .
C21 C22 H22C 109.5 .
H22A C22 H22C 109.5 .
H22B C22 H22C 109.5 .
C21 C23 H23B 109.5 .
C21 C23 H23A 109.5 .
H23B C23 H23A 109.5 .
C21 C23 H23C 109.5 .
H23B C23 H23C 109.5 .
H23A C23 H23C 109.5 .
C21 C24 H24B 109.5 .
C21 C24 H24C 109.5 .
H24B C24 H24C 109.5 .
C21 C24 H24A 109.5 .
H24B C24 H24A 109.5 .
H24C C24 H24A 109.5 .
N1 C3 C33 118.3(3) .
N1 C3 C33A 103.7(3) .
N1 C3 H3AB 107.7 .
C33 C3 H3AB 107.7 .
C33A C3 H3AB 138.0 .
N1 C3 H3AA 107.7 .
C33 C3 H3AA 107.7 .
C33A C3 H3AA 88.7 .
H3AB C3 H3AA 107.1 .
N1 C3 H3BD 111.0 .
C33 C3 H3BD 80.2 .
C33A C3 H3BD 111.0 .
H3AA C3 H3BD 129.9 .
N1 C3 H3BC 111.0 .
C33 C3 H3BC 122.1 .
C33A C3 H3BC 111.0 .
H3AB C3 H3BC 82.9 .
H3BD C3 H3BC 109.0 .
C35 C33 C3 110.2(5) .
C35 C33 H33A 109.6 .
C3 C33 H33A 109.6 .
C35 C33 H33B 109.6 .
C3 C33 H33B 109.6 .
H33A C33 H33B 108.1 .
C33 C35 N3 118.9(5) .
C33 C35 H35B 107.6 .
N3 C35 H35B 107.6 .
C33 C35 H35A 107.6 .
N3 C35 H35A 107.6 .
H35B C35 H35A 107.0 .
C35A C33A C3 116.8(4) .
C35A C33A H33D 108.1 .
C3 C33A H33D 108.1 .
C35A C33A H33C 108.1 .
C3 C33A H33C 108.1 .
H33D C33A H33C 107.3 .
N3 C35A C33A 120.4(5) .
N3 C35A H35D 107.2 .
C33A C35A H35D 107.2 .
N3 C35A H35C 107.2 .
C33A C35A H35C 107.2 .
H35D C35A H35C 106.9 .

loop_
_geom_bond_atom_site_label_1
_geom_bond_atom_site_label_2
_geom_bond_distance
Ni1 O1 1.9846(14)
Ni1 N1 2.0161(15)
Ni1 N3 2.052(3)
O1 C10 1.304(2)
N1 C1 1.283(2)
N1 C3 1.466(3)
N3 C35A 1.302(7)
N3 C35 1.495(6)
C1 C5 1.436(3)
C1 H1 0.9300
C5 C6 1.411(2)
C5 C10 1.428(2)
C6 C7 1.373(3)
C6 H6 0.9300
C7 C8 1.411(3)
C7 C17 1.532(3)
C8 C9 1.381(3)
C8 H8 0.9300
C9 C10 1.438(3)
C9 C21 1.544(2)
C17 C20 1.512(3)
C17 C18 1.524(4)
C17 C19 1.537(3)
C18 H18B 0.9600
C18 H18A 0.9600
C18 H18C 0.9600
C19 H19A 0.9600
C19 H19B 0.9600
C19 H19C 0.9600
C20 H20A 0.9600
C20 H20C 0.9600
C20 H20B 0.9600
C21 C24 1.526(3)
C21 C22 1.535(3)
C21 C23 1.542(3)
C22 H22A 0.9600
C22 H22B 0.9600
C22 H22C 0.9600
C23 H23B 0.9600
C23 H23A 0.9600
C23 H23C 0.9600
C24 H24B 0.9600
C24 H24C 0.9600
C24 H24A 0.9600
C3 C33 1.518(5)
C3 C33A 1.574(6)
C3 H3AB 0.9700
C3 H3AA 0.9700
C3 H3BD 0.9700
C3 H3BC 0.9700
C33 C35 1.487(9)
C33 H33A 0.9700
C33 H33B 0.9700
C35 H35B 0.9700
C35 H35A 0.9700
C33A C35A 1.530(8)
C33A H33D 0.9700
C33A H33C 0.9700
C35A H35D 0.9700
C35A H35C 0.9700

loop_
_geom_torsion_atom_site_label_1
_geom_torsion_atom_site_label_2
_geom_torsion_atom_site_label_3
_geom_torsion_atom_site_label_4
_geom_torsion
_geom_torsion_site_symmetry_1
_geom_torsion_site_symmetry_4
O1 Ni1 O1 C10 74.48(14) 2 .
N1 Ni1 O1 C10 -16.04(15) . .
N1 Ni1 O1 C10 164.56(15) 2 .
N3 Ni1 O1 C10 -105.52(14) . .
O1 Ni1 N1 C1 10.36(17) . .
O1 Ni1 N1 C1 -141.07(17) 2 .
N3 Ni1 N1 C1 114.65(16) . .
O1 Ni1 N1 C3 -161.20(15) . .
O1 Ni1 N1 C3 47.38(15) 2 .
N3 Ni1 N1 C3 -56.90(14) . .
O1 Ni1 N3 C35A 133.5(4) . .
O1 Ni1 N3 C35A -46.5(4) 2 .
N1 Ni1 N3 C35A 44.4(4) . .
N1 Ni1 N3 C35A -135.6(4) 2 .
O1 Ni1 N3 C35A -46.5(4) . 2
O1 Ni1 N3 C35A 133.5(4) 2 2
N1 Ni1 N3 C35A -135.6(4) . 2
N1 Ni1 N3 C35A 44.4(4) 2 2
O1 Ni1 N3 C35 108.2(3) . .
O1 Ni1 N3 C35 -71.8(3) 2 .
N1 Ni1 N3 C35 19.1(3) . .
N1 Ni1 N3 C35 -160.9(3) 2 .
O1 Ni1 N3 C35 -71.8(3) . 2
O1 Ni1 N3 C35 108.2(3) 2 2
N1 Ni1 N3 C35 -160.9(3) . 2
N1 Ni1 N3 C35 19.1(3) 2 2
C3 N1 C1 C5 171.21(19) . .
Ni1 N1 C1 C5 -0.2(3) . .
N1 C1 C5 C6 173.93(19) . .
N1 C1 C5 C10 -11.0(3) . .
C10 C5 C6 C7 0.9(3) . .
C1 C5 C6 C7 176.15(17) . .
C5 C6 C7 C8 -1.5(3) . .
C5 C6 C7 C17 178.28(17) . .
C6 C7 C8 C9 0.3(3) . .
C17 C7 C8 C9 -179.48(18) . .
C7 C8 C9 C10 1.5(3) . .
C7 C8 C9 C21 -177.16(17) . .
Ni1 O1 C10 C5 10.7(2) . .
Ni1 O1 C10 C9 -169.86(12) . .
C6 C5 C10 O1 -179.59(16) . .
C1 C5 C10 O1 5.5(3) . .
C6 C5 C10 C9 0.9(2) . .
C1 C5 C10 C9 -173.97(16) . .
C8 C9 C10 O1 178.48(16) . .
C21 C9 C10 O1 -2.9(2) . .
C8 C9 C10 C5 -2.0(2) . .
C21 C9 C10 C5 176.61(16) . .
C6 C7 C17 C20 128.9(2) . .
C8 C7 C17 C20 -51.3(3) . .
C6 C7 C17 C18 -109.5(2) . .
C8 C7 C17 C18 70.3(2) . .
C6 C7 C17 C19 7.5(3) . .
C8 C7 C17 C19 -172.7(2) . .
C8 C9 C21 C24 117.2(2) . .
C10 C9 C21 C24 -61.4(2) . .
C8 C9 C21 C22 -2.2(3) . .
C10 C9 C21 C22 179.24(18) . .
C8 C9 C21 C23 -121.3(2) . .
C10 C9 C21 C23 60.1(3) . .
C1 N1 C3 C33 -132.8(3) . .
Ni1 N1 C3 C33 39.4(3) . .
C1 N1 C3 C33A -103.5(3) . .
Ni1 N1 C3 C33A 68.8(3) . .
N1 C3 C33 C35 26.3(6) . .
C33A C3 C33 C35 -41.6(5) . .
C3 C33 C35 N3 -71.2(8) . .
C35A N3 C35 C33 -61.2(11) . .
C35A N3 C35 C33 -169.1(8) 2 .
C35 N3 C35 C33 -141.6(7) 2 .
Ni1 N3 C35 C33 38.4(7) . .
N1 C3 C33A C35A -62.5(6) . .
C33 C3 C33A C35A 60.5(6) . .
C35A N3 C35A C33A 127.9(8) 2 .
C35 N3 C35A C33A 39.2(9) . .
C35 N3 C35A C33A 155.8(7) 2 .
Ni1 N3 C35A C33A -52.1(8) . .
C3 C33A C35A N3 59.2(9) . .

loop_
_platon_squeeze_void_nr
_platon_squeeze_void_average_x
_platon_squeeze_void_average_y
_platon_squeeze_void_average_z
_platon_squeeze_void_volume
_platon_squeeze_void_count_electrons
_platon_squeeze_void_content
1 0.500 0.250 0.250 246 53 ' '
2 0.000 0.750 0.250 246 53 ' '
3 0.000 0.250 0.250 33 2 ' '
4 0.500 0.750 0.250 33 2 ' '
5 1.000 0.250 0.750 247 53 ' '
6 0.500 0.750 0.750 247 53 ' '
7 0.500 0.250 0.750 33 2 ' '
8 1.000 0.750 0.750 33 2 ' '
